data_1512160
loop_
_publ_author_name
'Fan, Yaqin'
'Wang, Yi'
'Liu, Peipei'
'Fu, Peng'
'Zhu, Tonghan'
'Wang, Wei'
'Zhu, Weiming'

_publ_section_title
;
 Indole-Diterpenoids with Anti-H1N1 Activity from the Aciduric Fungus
 Penicillium camemberti OUCMDZ-1492.
;
_journal_issue 7
_journal_name_full 'Journal of natural products'
_journal_page_first 1328
_journal_page_last 1336
_journal_paper_doi 10.1021/np400304q
_journal_volume 76
_journal_year 2013
_chemical_formula_sum 'C30 H45 N O2 S'
_chemical_formula_weight 483.73
_chemical_name_systematic
; 
 ? 
;
_space_group_IT_number 19
_symmetry_cell_setting orthorhombic
_symmetry_space_group_name_Hall 'P 2ac 2ab'
_symmetry_space_group_name_H-M 'P 21 21 21'
_atom_sites_solution_hydrogens geom
_atom_sites_solution_primary direct
_atom_sites_solution_secondary difmap
_audit_creation_method SHELXL-97
_cell_angle_alpha 90.00
_cell_angle_beta 90.00
_cell_angle_gamma 90.00
_cell_formula_units_Z 4
_cell_length_a 8.1683(2)
_cell_length_b 12.8017(4)
_cell_length_c 26.8302(8)
_cell_measurement_reflns_used 5678
_cell_measurement_temperature 293(2)
_cell_measurement_theta_max 71.3240
_cell_measurement_theta_min 3.8290
_cell_volume 2805.58(14)
_computing_cell_refinement 'Bruker FRAMBO'
_computing_data_collection 'Bruker FRAMBO'
_computing_data_reduction 'Bruker SAINT'
_computing_molecular_graphics 'Bruker SHELXTL'
_computing_publication_material 'Bruker SHELXTL'
_computing_structure_refinement 'SHELXL-97 (Sheldrick, 1997)'
_computing_structure_solution 'SHELXS-97 (Sheldrick, 1990)'
_diffrn_ambient_temperature 293(2)
_diffrn_measured_fraction_theta_full 1.000
_diffrn_measured_fraction_theta_max 1.000
_diffrn_measurement_device_type 'CCD area detector'
_diffrn_measurement_method 'phi and omega scans'
_diffrn_radiation_monochromator graphite
_diffrn_radiation_source 'fine-focus sealed tube'
_diffrn_radiation_type CuK\a
_diffrn_radiation_wavelength 1.54178
_diffrn_reflns_av_R_equivalents 0.0328
_diffrn_reflns_av_sigmaI/netI 0.0279
_diffrn_reflns_limit_h_max 6
_diffrn_reflns_limit_h_min -9
_diffrn_reflns_limit_k_max 15
_diffrn_reflns_limit_k_min -14
_diffrn_reflns_limit_l_max 31
_diffrn_reflns_limit_l_min -31
_diffrn_reflns_number 17245
_diffrn_reflns_theta_full 66.03
_diffrn_reflns_theta_max 66.03
_diffrn_reflns_theta_min 3.29
_exptl_absorpt_coefficient_mu 1.209
_exptl_absorpt_correction_T_max 0.7284
_exptl_absorpt_correction_T_min 0.6123
_exptl_absorpt_correction_type multi-scan
_exptl_absorpt_process_details sadabs
_exptl_crystal_density_diffrn 1.145
_exptl_crystal_density_method 'not measured'
_exptl_crystal_F_000 1056
_exptl_crystal_size_max 0.45
_exptl_crystal_size_mid 0.30
_exptl_crystal_size_min 0.28
_refine_diff_density_max 0.173
_refine_diff_density_min -0.229
_refine_diff_density_rms 0.035
_refine_ls_abs_structure_details 'Flack H D (1983), Acta Cryst. A39, 876-881'
_refine_ls_abs_structure_Flack -0.01(2)
_refine_ls_extinction_coef 0.0028(3)
_refine_ls_extinction_expression Fc^*^=kFc[1+0.001xFc^2^\l^3^/sin(2\q)]^-1/4^
_refine_ls_extinction_method SHELXL
_refine_ls_goodness_of_fit_ref 1.026
_refine_ls_hydrogen_treatment mixed
_refine_ls_matrix_type full
_refine_ls_number_parameters 308
_refine_ls_number_reflns 4891
_refine_ls_number_restraints 0
_refine_ls_restrained_S_all 1.026
_refine_ls_R_factor_all 0.0456
_refine_ls_R_factor_gt 0.0427
_refine_ls_shift/su_max 0.000
_refine_ls_shift/su_mean 0.000
_refine_ls_structure_factor_coef Fsqd
_refine_ls_weighting_details 'calc w=1/[\s^2^(Fo^2^)+(0.0779P)^2^+0.2916P] where P=(Fo^2^+2Fc^2^)/3'
_refine_ls_weighting_scheme calc
_refine_ls_wR_factor_gt 0.1183
_refine_ls_wR_factor_ref 0.1220
_reflns_number_gt 4564
_reflns_number_total 4891
_reflns_threshold_expression >2sigma(I)
_cod_data_source_file np400304q_si_004.cif
_cod_data_source_block 130526a
_cod_depositor_comments
;
The following automatic conversions were performed:

'_symmetry_cell_setting' value 'Orthorhombic' changed to
'orthorhombic' according to
/home/saulius/struct/CIF-dictionaries/cif_core.dic dictionary named
'cif_core.dic' version 2.4.2 from 2011-04-26.

Automatic conversion script
Id: cif_fix_values 1891 2012-01-12 08:04:46Z andrius 
;
_cod_original_sg_symbol_H-M P2(1)2(1)2(1)
_cod_database_code 1512160

loop_
_symmetry_equiv_pos_as_xyz
'x, y, z'
'-x+1/2, -y, z+1/2'
'-x, y+1/2, -z+1/2'
'x+1/2, -y+1/2, -z'

loop_
_atom_site_label
_atom_site_type_symbol
_atom_site_fract_x
_atom_site_fract_y
_atom_site_fract_z
_atom_site_U_iso_or_equiv
_atom_site_adp_type
_atom_site_occupancy
_atom_site_symmetry_multiplicity
_atom_site_calc_flag
_atom_site_refinement_flags
S1 S 0.06879(7) 0.24837(6) 0.83323(2) 0.06504(19) Uani 1 1 d .
O1 O 1.1148(2) 0.79358(15) 0.78791(7) 0.0686(5) Uani 1 1 d .
H1 H 1.1220 0.7852 0.7577 0.103 Uiso 1 1 calc R
O2 O -0.0982(2) 0.28737(16) 0.81978(6) 0.0672(5) Uani 1 1 d .
N12 N 0.6522(2) 0.35871(14) 0.89170(6) 0.0451(4) Uani 1 1 d .
H12 H 0.7196 0.3495 0.8675 0.054 Uiso 1 1 calc R
C2 C 0.6705(3) 1.0290(2) 0.79150(10) 0.0590(6) Uani 1 1 d .
H2 H 0.7578 1.0724 0.7832 0.071 Uiso 1 1 calc R
C3 C 0.7113(4) 0.9180(2) 0.80417(14) 0.0809(9) Uani 1 1 d .
H3A H 0.7352 0.8802 0.7737 0.097 Uiso 1 1 calc R
H3B H 0.6167 0.8855 0.8196 0.097 Uiso 1 1 calc R
C4 C 0.8578(3) 0.90909(18) 0.83947(10) 0.0559(5) Uani 1 1 d .
H4A H 0.8318 0.9468 0.8698 0.067 Uiso 1 1 calc R
H4B H 0.9502 0.9441 0.8241 0.067 Uiso 1 1 calc R
C5 C 0.6910(3) 0.7844(2) 0.92331(10) 0.0602(6) Uani 1 1 d .
H5A H 0.7700 0.7801 0.9502 0.072 Uiso 1 1 calc R
H5B H 0.6702 0.8578 0.9168 0.072 Uiso 1 1 calc R
C6 C 0.5308(3) 0.73244(19) 0.94017(10) 0.0616(6) Uani 1 1 d .
H6A H 0.4955 0.7619 0.9717 0.074 Uiso 1 1 calc R
H6B H 0.4456 0.7447 0.9157 0.074 Uiso 1 1 calc R
C7 C 0.4276(3) 0.54228(19) 0.96666(8) 0.0559(5) Uani 1 1 d .
H7A H 0.4217 0.5453 1.0027 0.067 Uiso 1 1 calc R
H7B H 0.3207 0.5571 0.9526 0.067 Uiso 1 1 calc R
C8 C 0.3728(3) 0.2649(2) 0.98494(8) 0.0581(6) Uani 1 1 d .
H8 H 0.3028 0.2944 1.0084 0.070 Uiso 1 1 calc R
C9 C 0.3819(4) 0.1589(2) 0.98000(10) 0.0698(7) Uani 1 1 d .
H9 H 0.3182 0.1165 1.0004 0.084 Uiso 1 1 calc R
C10 C 0.4855(4) 0.1130(2) 0.94467(9) 0.0635(6) Uani 1 1 d .
H10 H 0.4906 0.0405 0.9424 0.076 Uiso 1 1 calc R
C11 C 0.5803(3) 0.17290(19) 0.91312(9) 0.0557(5) Uani 1 1 d .
H11 H 0.6477 0.1421 0.8894 0.067 Uiso 1 1 calc R
C13 C 0.8496(3) 0.57018(16) 0.83137(8) 0.0465(5) Uani 1 1 d .
H13A H 0.8725 0.4962 0.8348 0.056 Uiso 1 1 calc R
H13B H 0.7627 0.5780 0.8070 0.056 Uiso 1 1 calc R
C14 C 1.0025(3) 0.62516(19) 0.81225(9) 0.0548(5) Uani 1 1 d .
H14A H 1.0917 0.6146 0.8356 0.066 Uiso 1 1 calc R
H14B H 1.0344 0.5953 0.7805 0.066 Uiso 1 1 calc R
C15 C 1.0577(3) 0.8096(2) 0.89068(10) 0.0635(6) Uani 1 1 d .
H15A H 1.1079 0.7430 0.8965 0.095 Uiso 1 1 calc R
H15B H 1.0184 0.8377 0.9216 0.095 Uiso 1 1 calc R
H15C H 1.1367 0.8565 0.8765 0.095 Uiso 1 1 calc R
C16 C 0.4879(3) 0.58074(19) 0.85423(8) 0.0503(5) Uani 1 1 d .
H16A H 0.5131 0.5357 0.8267 0.075 Uiso 1 1 calc R
H16B H 0.4875 0.6520 0.8432 0.075 Uiso 1 1 calc R
H16C H 0.3820 0.5631 0.8673 0.075 Uiso 1 1 calc R
C17 C 0.9148(3) 0.58159(19) 0.92204(8) 0.0539(5) Uani 1 1 d .
H17A H 0.8979 0.5099 0.9312 0.081 Uiso 1 1 calc R
H17B H 0.9009 0.6252 0.9508 0.081 Uiso 1 1 calc R
H17C H 1.0237 0.5901 0.9092 0.081 Uiso 1 1 calc R
C18 C 0.1833(4) 0.3584(3) 0.85227(17) 0.0973(11) Uani 1 1 d .
H18A H 0.1926 0.4065 0.8250 0.146 Uiso 1 1 calc R
H18B H 0.2905 0.3365 0.8625 0.146 Uiso 1 1 calc R
H18C H 0.1289 0.3920 0.8796 0.146 Uiso 1 1 calc R
C19 C 0.0496(6) 0.1846(4) 0.89192(15) 0.1096(13) Uani 1 1 d .
H19A H 0.0075 0.2330 0.9161 0.164 Uiso 1 1 calc R
H19B H 0.1551 0.1600 0.9025 0.164 Uiso 1 1 calc R
H19C H -0.0240 0.1265 0.8888 0.164 Uiso 1 1 calc R
C1' C 0.5252(3) 1.07097(19) 0.79085(8) 0.0548(5) Uani 1 1 d .
C2' C 0.5028(4) 1.1841(2) 0.77846(10) 0.0667(6) Uani 1 1 d .
H2'1 H 0.4510 1.2190 0.8059 0.100 Uiso 1 1 calc R
H2'2 H 0.4355 1.1905 0.7493 0.100 Uiso 1 1 calc R
H2'3 H 0.6077 1.2154 0.7722 0.100 Uiso 1 1 calc R
C3' C 0.3705(4) 1.0145(3) 0.80477(17) 0.0948(11) Uani 1 1 d .
H3'1 H 0.3607 0.9521 0.7851 0.142 Uiso 1 1 calc R
H3'2 H 0.2780 1.0590 0.7986 0.142 Uiso 1 1 calc R
H3'3 H 0.3738 0.9964 0.8395 0.142 Uiso 1 1 calc R
C4A C 0.9131(3) 0.79641(17) 0.85426(8) 0.0482(5) Uani 1 1 d .
C6A C 0.5603(3) 0.61651(18) 0.94587(8) 0.0508(5) Uani 1 1 d .
H6A1 H 0.6534 0.6102 0.9687 0.061 Uiso 1 1 calc R
C7A C 0.4938(3) 0.43872(18) 0.94870(7) 0.0468(5) Uani 1 1 d .
C11A C 0.5716(3) 0.28101(17) 0.91809(7) 0.0457(4) Uani 1 1 d .
C12A C 0.6047(2) 0.45272(16) 0.91124(7) 0.0424(4) Uani 1 1 d .
C14A C 0.9712(2) 0.74141(19) 0.80601(8) 0.0503(5) Uani 1 1 d .
H14C H 0.8850 0.7498 0.7809 0.060 Uiso 1 1 calc R
C4B C 0.7659(2) 0.73451(16) 0.87618(7) 0.0435(4) Uani 1 1 d .
H4B1 H 0.6800 0.7414 0.8509 0.052 Uiso 1 1 calc R
C7B C 0.4699(3) 0.32939(18) 0.95440(7) 0.0480(5) Uani 1 1 d .
C12B C 0.6187(2) 0.56675(16) 0.89553(7) 0.0410(4) Uani 1 1 d .
C12C C 0.7900(2) 0.61293(16) 0.88194(7) 0.0414(4) Uani 1 1 d .

loop_
_atom_site_aniso_label
_atom_site_aniso_U_11
_atom_site_aniso_U_22
_atom_site_aniso_U_33
_atom_site_aniso_U_23
_atom_site_aniso_U_13
_atom_site_aniso_U_12
S1 0.0521(3) 0.0758(4) 0.0672(3) -0.0159(3) -0.0008(2) 0.0146(3)
O1 0.0544(9) 0.0826(12) 0.0687(10) -0.0007(9) 0.0137(8) -0.0214(9)
O2 0.0513(9) 0.0886(12) 0.0617(9) -0.0153(9) -0.0005(7) 0.0108(8)
N12 0.0450(9) 0.0521(9) 0.0383(8) -0.0011(7) 0.0056(7) 0.0026(8)
C2 0.0594(14) 0.0516(12) 0.0660(14) 0.0046(11) 0.0079(11) -0.0021(11)
C3 0.0817(19) 0.0532(14) 0.108(2) 0.0014(15) -0.0270(18) 0.0044(14)
C4 0.0536(12) 0.0495(12) 0.0645(13) -0.0024(10) 0.0031(11) -0.0078(10)
C5 0.0647(14) 0.0517(12) 0.0643(14) -0.0098(11) 0.0124(11) 0.0012(11)
C6 0.0615(13) 0.0568(13) 0.0665(13) -0.0110(11) 0.0229(11) 0.0089(11)
C7 0.0533(12) 0.0646(13) 0.0498(11) -0.0051(10) 0.0149(10) 0.0037(11)
C8 0.0608(13) 0.0700(16) 0.0435(10) 0.0089(10) 0.0059(9) -0.0036(12)
C9 0.0744(17) 0.0761(18) 0.0588(14) 0.0230(13) 0.0006(12) -0.0158(14)
C10 0.0744(16) 0.0538(13) 0.0623(14) 0.0082(11) -0.0072(13) -0.0072(12)
C11 0.0575(13) 0.0559(12) 0.0538(12) -0.0014(10) -0.0050(10) 0.0017(11)
C13 0.0442(11) 0.0474(10) 0.0480(11) -0.0041(9) 0.0081(9) 0.0060(9)
C14 0.0456(11) 0.0610(13) 0.0576(12) 0.0004(10) 0.0144(10) 0.0068(10)
C15 0.0486(12) 0.0750(16) 0.0668(14) -0.0033(12) -0.0065(11) -0.0116(12)
C16 0.0352(10) 0.0608(12) 0.0547(11) 0.0065(10) -0.0034(9) -0.0032(9)
C17 0.0402(11) 0.0658(13) 0.0556(12) 0.0053(10) -0.0067(10) 0.0028(10)
C18 0.0610(18) 0.094(2) 0.137(3) -0.013(2) -0.0265(19) 0.0010(16)
C19 0.115(3) 0.120(3) 0.093(2) 0.021(2) -0.020(2) 0.000(3)
C1' 0.0573(13) 0.0592(13) 0.0480(11) 0.0023(10) -0.0011(10) -0.0043(11)
C2' 0.0649(15) 0.0611(14) 0.0741(16) 0.0009(12) -0.0093(13) 0.0068(12)
C3' 0.0595(17) 0.091(2) 0.134(3) 0.027(2) -0.0097(18) -0.0126(16)
C4A 0.0407(10) 0.0510(11) 0.0529(11) -0.0010(9) -0.0026(9) -0.0041(9)
C6A 0.0482(11) 0.0565(12) 0.0477(11) -0.0067(9) 0.0105(9) 0.0061(10)
C7A 0.0446(10) 0.0574(12) 0.0385(10) 0.0005(8) 0.0043(8) -0.0007(9)
C11A 0.0449(10) 0.0566(11) 0.0357(9) 0.0028(8) -0.0028(8) 0.0022(9)
C12A 0.0390(10) 0.0516(11) 0.0366(9) -0.0006(8) -0.0004(8) 0.0011(8)
C14A 0.0382(9) 0.0592(12) 0.0534(11) 0.0026(10) 0.0042(8) -0.0053(9)
C4B 0.0375(9) 0.0473(11) 0.0456(10) -0.0014(9) 0.0003(8) 0.0017(8)
C7B 0.0469(12) 0.0604(12) 0.0367(9) 0.0064(9) -0.0013(8) -0.0004(9)
C12B 0.0356(9) 0.0478(10) 0.0397(9) -0.0039(8) 0.0026(8) 0.0043(8)
C12C 0.0361(9) 0.0478(10) 0.0402(9) -0.0012(8) 0.0003(8) 0.0062(8)

loop_
_atom_type_symbol
_atom_type_description
_atom_type_scat_dispersion_real
_atom_type_scat_dispersion_imag
_atom_type_scat_source
C C 0.0181 0.0091 'International Tables Vol C Tables 4.2.6.8 and 6.1.1.4'
H H 0.0000 0.0000 'International Tables Vol C Tables 4.2.6.8 and 6.1.1.4'
N N 0.0311 0.0180 'International Tables Vol C Tables 4.2.6.8 and 6.1.1.4'
O O 0.0492 0.0322 'International Tables Vol C Tables 4.2.6.8 and 6.1.1.4'
S S 0.3331 0.5567 'International Tables Vol C Tables 4.2.6.8 and 6.1.1.4'

loop_
_geom_angle_atom_site_label_1
_geom_angle_atom_site_label_2
_geom_angle_atom_site_label_3
_geom_angle
O2 S1 C18 106.63(14)
O2 S1 C19 106.62(17)
C18 S1 C19 99.0(2)
C14A O1 H1 109.5
C12A N12 C11A 107.49(16)
C12A N12 H12 126.3
C11A N12 H12 126.3
C1' C2 C3 126.6(3)
C1' C2 H2 116.7
C3 C2 H2 116.7
C2 C3 C4 112.7(2)
C2 C3 H3A 109.1
C4 C3 H3A 109.1
C2 C3 H3B 109.1
C4 C3 H3B 109.1
H3A C3 H3B 107.8
C3 C4 C4A 116.9(2)
C3 C4 H4A 108.1
C4A C4 H4A 108.1
C3 C4 H4B 108.1
C4A C4 H4B 108.1
H4A C4 H4B 107.3
C6 C5 C4B 113.58(19)
C6 C5 H5A 108.9
C4B C5 H5A 108.9
C6 C5 H5B 108.9
C4B C5 H5B 108.9
H5A C5 H5B 107.7
C6A C6 C5 108.61(19)
C6A C6 H6A 110.0
C5 C6 H6A 110.0
C6A C6 H6B 110.0
C5 C6 H6B 110.0
H6A C6 H6B 108.3
C7A C7 C6A 100.00(17)
C7A C7 H7A 111.8
C6A C7 H7A 111.8
C7A C7 H7B 111.8
C6A C7 H7B 111.8
H7A C7 H7B 109.5
C9 C8 C7B 119.7(2)
C9 C8 H8 120.1
C7B C8 H8 120.1
C8 C9 C10 121.0(2)
C8 C9 H9 119.5
C10 C9 H9 119.5
C11 C10 C9 121.4(2)
C11 C10 H10 119.3
C9 C10 H10 119.3
C10 C11 C11A 117.7(2)
C10 C11 H11 121.1
C11A C11 H11 121.1
C14 C13 C12C 113.04(18)
C14 C13 H13A 109.0
C12C C13 H13A 109.0
C14 C13 H13B 109.0
C12C C13 H13B 109.0
H13A C13 H13B 107.8
C14A C14 C13 110.60(18)
C14A C14 H14A 109.5
C13 C14 H14A 109.5
C14A C14 H14B 109.5
C13 C14 H14B 109.5
H14A C14 H14B 108.1
C4A C15 H15A 109.5
C4A C15 H15B 109.5
H15A C15 H15B 109.5
C4A C15 H15C 109.5
H15A C15 H15C 109.5
H15B C15 H15C 109.5
C12B C16 H16A 109.5
C12B C16 H16B 109.5
H16A C16 H16B 109.5
C12B C16 H16C 109.5
H16A C16 H16C 109.5
H16B C16 H16C 109.5
C12C C17 H17A 109.5
C12C C17 H17B 109.5
H17A C17 H17B 109.5
C12C C17 H17C 109.5
H17A C17 H17C 109.5
H17B C17 H17C 109.5
S1 C18 H18A 109.5
S1 C18 H18B 109.5
H18A C18 H18B 109.5
S1 C18 H18C 109.5
H18A C18 H18C 109.5
H18B C18 H18C 109.5
S1 C19 H19A 109.5
S1 C19 H19B 109.5
H19A C19 H19B 109.5
S1 C19 H19C 109.5
H19A C19 H19C 109.5
H19B C19 H19C 109.5
C2 C1' C2' 120.9(2)
C2 C1' C3' 124.4(2)
C2' C1' C3' 114.7(3)
C1' C2' H2'1 109.5
C1' C2' H2'2 109.5
H2'1 C2' H2'2 109.5
C1' C2' H2'3 109.5
H2'1 C2' H2'3 109.5
H2'2 C2' H2'3 109.5
C1' C3' H3'1 109.5
C1' C3' H3'2 109.5
H3'1 C3' H3'2 109.5
C1' C3' H3'3 109.5
H3'1 C3' H3'3 109.5
H3'2 C3' H3'3 109.5
C15 C4A C14A 110.19(18)
C15 C4A C4B 114.11(18)
C14A C4A C4B 108.75(17)
C15 C4A C4 106.31(19)
C14A C4A C4 107.22(18)
C4B C4A C4 110.04(17)
C6 C6A C7 121.91(19)
C6 C6A C12B 111.13(18)
C7 C6A C12B 105.94(18)
C6 C6A H6A1 105.6
C7 C6A H6A1 105.6
C12B C6A H6A1 105.6
C12A C7A C7B 107.44(19)
C12A C7A C7 110.93(19)
C7B C7A C7 141.3(2)
N12 C11A C11 129.8(2)
N12 C11A C7B 108.33(19)
C11 C11A C7B 121.9(2)
C7A C12A N12 110.78(19)
C7A C12A C12B 112.30(18)
N12 C12A C12B 135.64(17)
O1 C14A C14 110.85(18)
O1 C14A C4A 108.79(18)
C14 C14A C4A 113.89(18)
O1 C14A H14C 107.7
C14 C14A H14C 107.7
C4A C14A H14C 107.7
C5 C4B C4A 113.92(18)
C5 C4B C12C 112.20(17)
C4A C4B C12C 116.30(16)
C5 C4B H4B1 104.3
C4A C4B H4B1 104.3
C12C C4B H4B1 104.3
C8 C7B C7A 135.8(2)
C8 C7B C11A 118.2(2)
C7A C7B C11A 105.95(18)
C12A C12B C16 104.85(17)
C12A C12B C12C 119.65(16)
C16 C12B C12C 114.01(16)
C12A C12B C6A 97.36(16)
C16 C12B C6A 111.04(17)
C12C C12B C6A 108.68(16)
C17 C12C C13 108.32(17)
C17 C12C C12B 109.39(16)
C13 C12C C12B 110.73(17)
C17 C12C C4B 114.18(17)
C13 C12C C4B 107.68(16)
C12B C12C C4B 106.53(15)

loop_
_geom_bond_atom_site_label_1
_geom_bond_atom_site_label_2
_geom_bond_distance
S1 O2 1.4969(17)
S1 C18 1.766(4)
S1 C19 1.780(4)
O1 C14A 1.434(3)
O1 H1 0.8200
N12 C12A 1.369(3)
N12 C11A 1.387(3)
N12 H12 0.8600
C2 C1' 1.303(4)
C2 C3 1.498(4)
C2 H2 0.9300
C3 C4 1.531(4)
C3 H3A 0.9700
C3 H3B 0.9700
C4 C4A 1.563(3)
C4 H4A 0.9700
C4 H4B 0.9700
C5 C6 1.536(4)
C5 C4B 1.543(3)
C5 H5A 0.9700
C5 H5B 0.9700
C6 C6A 1.511(3)
C6 H6A 0.9700
C6 H6B 0.9700
C7 C7A 1.511(3)
C7 C6A 1.545(3)
C7 H7A 0.9700
C7 H7B 0.9700
C8 C9 1.366(4)
C8 C7B 1.408(3)
C8 H8 0.9300
C9 C10 1.400(4)
C9 H9 0.9300
C10 C11 1.380(4)
C10 H10 0.9300
C11 C11A 1.392(3)
C11 H11 0.9300
C13 C14 1.523(3)
C13 C12C 1.542(3)
C13 H13A 0.9700
C13 H13B 0.9700
C14 C14A 1.519(3)
C14 H14A 0.9700
C14 H14B 0.9700
C15 C4A 1.542(3)
C15 H15A 0.9600
C15 H15B 0.9600
C15 H15C 0.9600
C16 C12B 1.550(3)
C16 H16A 0.9600
C16 H16B 0.9600
C16 H16C 0.9600
C17 C12C 1.536(3)
C17 H17A 0.9600
C17 H17B 0.9600
C17 H17C 0.9600
C18 H18A 0.9600
C18 H18B 0.9600
C18 H18C 0.9600
C19 H19A 0.9600
C19 H19B 0.9600
C19 H19C 0.9600
C1' C2' 1.497(3)
C1' C3' 1.503(4)
C2' H2'1 0.9600
C2' H2'2 0.9600
C2' H2'3 0.9600
C3' H3'1 0.9600
C3' H3'2 0.9600
C3' H3'3 0.9600
C4A C14A 1.548(3)
C4A C4B 1.556(3)
C6A C12B 1.568(3)
C6A H6A1 0.9800
C7A C12A 1.365(3)
C7A C7B 1.421(3)
C11A C7B 1.422(3)
C12A C12B 1.524(3)
C14A H14C 0.9800
C4B C12C 1.576(3)
C4B H4B1 0.9800
C12B C12C 1.562(3)

loop_
_geom_torsion_atom_site_label_1
_geom_torsion_atom_site_label_2
_geom_torsion_atom_site_label_3
_geom_torsion_atom_site_label_4
_geom_torsion
C1' C2 C3 C4 -134.8(3)
C2 C3 C4 C4A -178.8(2)
C4B C5 C6 C6A 53.7(3)
C7B C8 C9 C10 -0.5(4)
C8 C9 C10 C11 -1.0(4)
C9 C10 C11 C11A 1.0(4)
C12C C13 C14 C14A -59.2(2)
C3 C2 C1' C2' 178.7(3)
C3 C2 C1' C3' 2.2(5)
C3 C4 C4A C15 -178.4(2)
C3 C4 C4A C14A 63.7(3)
C3 C4 C4A C4B -54.4(3)
C5 C6 C6A C7 174.8(2)
C5 C6 C6A C12B -59.2(3)
C7A C7 C6A C6 161.9(2)
C7A C7 C6A C12B 33.7(2)
C6A C7 C7A C12A -18.2(2)
C6A C7 C7A C7B 169.5(3)
C12A N12 C11A C11 -178.9(2)
C12A N12 C11A C7B 0.9(2)
C10 C11 C11A N12 -179.9(2)
C10 C11 C11A C7B 0.3(4)
C7B C7A C12A N12 1.0(2)
C7 C7A C12A N12 -173.98(18)
C7B C7A C12A C12B 170.18(17)
C7 C7A C12A C12B -4.8(3)
C11A N12 C12A C7A -1.2(2)
C11A N12 C12A C12B -166.8(2)
C13 C14 C14A O1 -179.88(18)
C13 C14 C14A C4A 57.1(3)
C15 C4A C14A O1 -49.8(2)
C4B C4A C14A O1 -175.55(17)
C4 C4A C14A O1 65.5(2)
C15 C4A C14A C14 74.4(2)
C4B C4A C14A C14 -51.4(2)
C4 C4A C14A C14 -170.31(18)
C6 C5 C4B C4A 171.38(19)
C6 C5 C4B C12C -53.8(3)
C15 C4A C4B C5 59.2(3)
C14A C4A C4B C5 -177.32(18)
C4 C4A C4B C5 -60.2(2)
C15 C4A C4B C12C -73.6(2)
C14A C4A C4B C12C 49.8(2)
C4 C4A C4B C12C 166.97(17)
C9 C8 C7B C7A -179.9(2)
C9 C8 C7B C11A 1.8(3)
C12A C7A C7B C8 -178.9(2)
C7 C7A C7B C8 -6.4(5)
C12A C7A C7B C11A -0.4(2)
C7 C7A C7B C11A 172.1(3)
N12 C11A C7B C8 178.48(19)
C11 C11A C7B C8 -1.7(3)
N12 C11A C7B C7A -0.3(2)
C11 C11A C7B C7A 179.5(2)
C7A C12A C12B C16 -89.2(2)
N12 C12A C12B C16 76.3(3)
C7A C12A C12B C12C 141.38(18)
N12 C12A C12B C12C -53.1(3)
C7A C12A C12B C6A 25.0(2)
N12 C12A C12B C6A -169.6(2)
C6 C6A C12B C12A -169.84(19)
C7 C6A C12B C12A -35.4(2)
C6 C6A C12B C16 -60.8(3)
C7 C6A C12B C16 73.6(2)
C6 C6A C12B C12C 65.4(2)
C7 C6A C12B C12C -160.20(17)
C14 C13 C12C C17 -69.2(2)
C14 C13 C12C C12B 170.88(17)
C14 C13 C12C C4B 54.8(2)
C12A C12B C12C C17 -47.1(2)
C16 C12B C12C C17 -172.28(18)
C6A C12B C12C C17 63.3(2)
C12A C12B C12C C13 72.2(2)
C16 C12B C12C C13 -53.0(2)
C6A C12B C12C C13 -177.41(17)
C12A C12B C12C C4B -170.96(16)
C16 C12B C12C C4B 63.8(2)
C6A C12B C12C C4B -60.59(19)
C5 C4B C12C C17 -64.9(2)
C4A C4B C12C C17 68.7(2)
C5 C4B C12C C13 174.74(18)
C4A C4B C12C C13 -51.6(2)
C5 C4B C12C C12B 55.9(2)
C4A C4B C12C C12B -170.43(16)
